data_7235999
loop_
_publ_author_name
'Shi, Hua-Yun'
'Huang, Yong-Liang'
'Sun, Jia-Kai'
'Jiang, Ji-Jun'
'Luo, Zhi-Xing'
'Ling, Hui-Tao'
'Lam, Chi-Keung'
'Chao, Hsiu-Yi'

_publ_section_title
;
 Assembly of BF4&#x2212;, PF6&#x2212;, ClO4&#x2212; and F&#x2212; with
 trinuclear copper(i) acetylide complexes bearing amide groups: structural
 diversity, photophysics and anion binding properties
;
_journal_issue 109
_journal_name_full 'RSC Advances'
_journal_page_first 89669
_journal_paper_doi 10.1039/C5RA18534C
_journal_volume 5
_journal_year 2015
_chemical_formula_sum 'C216 H177 Cu6 F12 N11 O12 P14'
_chemical_formula_weight 4161.51
_space_group_IT_number 56
_space_group_name_Hall '-P 2ab 2ac'
_space_group_name_H-M_alt 'P c c n'
_symmetry_cell_setting orthorhombic
_symmetry_space_group_name_H-M 'P c c n'
_atom_sites_solution_hydrogens geom
_atom_sites_solution_primary direct
_atom_sites_solution_secondary difmap
_audit_creation_method SHELXL-97
_audit_update_record
;
2015-09-01 deposited with the CCDC.
2015-10-14 downloaded from the CCDC.
;
_cell_angle_alpha 90.00
_cell_angle_beta 90.00
_cell_angle_gamma 90.00
_cell_formula_units_Z 4
_cell_length_a 37.4996(2)
_cell_length_b 22.30710(10)
_cell_length_c 23.64730(10)
_cell_measurement_temperature 150(2)
_cell_volume 19781.14(16)
_computing_structure_refinement 'SHELXL-97 (Sheldrick, 1997)'
_computing_structure_solution 'SHELXS-97 (Sheldrick, 1990)'
_diffrn_ambient_temperature 150(2)
_diffrn_measured_fraction_theta_full 0.988
_diffrn_measured_fraction_theta_max 0.989
_diffrn_measurement_device_type 'Xcalibur, Atlas, Gemini ultra'
_diffrn_radiation_monochromator graphite
_diffrn_radiation_source 'fine-focus sealed tube'
_diffrn_radiation_type CuK\a
_diffrn_radiation_wavelength 1.54178
_diffrn_reflns_av_R_equivalents 0.0347
_diffrn_reflns_av_sigmaI/netI 0.0223
_diffrn_reflns_limit_h_max 44
_diffrn_reflns_limit_h_min -43
_diffrn_reflns_limit_k_max 26
_diffrn_reflns_limit_k_min -25
_diffrn_reflns_limit_l_max 27
_diffrn_reflns_limit_l_min -25
_diffrn_reflns_number 93931
_diffrn_reflns_theta_full 66.96
_diffrn_reflns_theta_max 66.96
_diffrn_reflns_theta_min 2.97
_exptl_absorpt_coefficient_mu 2.390
_exptl_absorpt_correction_T_max 0.6464
_exptl_absorpt_correction_T_min 0.3812
_exptl_crystal_colour orange
_exptl_crystal_density_diffrn 1.397
_exptl_crystal_density_method 'not measured'
_exptl_crystal_description plate
_exptl_crystal_F_000 8552
_exptl_crystal_size_max 0.50
_exptl_crystal_size_mid 0.20
_exptl_crystal_size_min 0.20
_refine_diff_density_max 2.711
_refine_diff_density_min -0.737
_refine_diff_density_rms 0.118
_refine_ls_extinction_method none
_refine_ls_goodness_of_fit_ref 1.088
_refine_ls_hydrogen_treatment mixed
_refine_ls_matrix_type full
_refine_ls_number_parameters 1253
_refine_ls_number_reflns 17425
_refine_ls_number_restraints 151
_refine_ls_restrained_S_all 1.092
_refine_ls_R_factor_all 0.0743
_refine_ls_R_factor_gt 0.0699
_refine_ls_shift/su_max 0.001
_refine_ls_shift/su_mean 0.000
_refine_ls_structure_factor_coef Fsqd
_refine_ls_weighting_details 'calc w=1/[\s^2^(Fo^2^)+(0.1065P)^2^+67.3098P] where P=(Fo^2^+2Fc^2^)/3'
_refine_ls_weighting_scheme calc
_refine_ls_wR_factor_gt 0.2008
_refine_ls_wR_factor_ref 0.2050
_reflns_number_gt 15945
_reflns_number_total 17425
_reflns_threshold_expression >2sigma(I)
_cod_data_source_file c5ra18534c2.cif
_cod_data_source_block 1
_cod_depositor_comments
;
The following automatic conversions were performed:

data item '_symmetry_cell_setting' value 'Orthorhombic' was changed
to 'orthorhombic' in accordance with the
/home/saulius/struct/COD-crude-data/automatic-downloads/DataCite-retrospective/RSC/depositions/lib/dictionaries/cif_core.dic
dictionary named 'cif_core.dic' version 2.4.2 last updated on
2011-04-26.

Automatic conversion script
Id: cif_fix_values 6909 2019-04-08 15:41:33Z antanas 
;
_cod_original_sg_symbol_H-M 'Pccn '
_cod_database_code 7235999

loop_
_symmetry_equiv_pos_as_xyz
'x, y, z'
'-x+1/2, -y+1/2, z'
'-x, y+1/2, -z+1/2'
'x+1/2, -y, -z+1/2'
'-x, -y, -z'
'x-1/2, y-1/2, -z'
'x, -y-1/2, z-1/2'
'-x-1/2, y, z-1/2'

loop_
_atom_site_label
_atom_site_type_symbol
_atom_site_fract_x
_atom_site_fract_y
_atom_site_fract_z
_atom_site_U_iso_or_equiv
_atom_site_adp_type
_atom_site_occupancy
_atom_site_symmetry_multiplicity
_atom_site_calc_flag
_atom_site_refinement_flags
_atom_site_disorder_assembly
_atom_site_disorder_group
C1 C 0.58308(11) 0.50039(19) 0.21916(18) 0.0286(9) Uani 1 1 d . . .
C2 C 0.55650(12) 0.5279(2) 0.2085(2) 0.0353(10) Uani 1 1 d . . .
C3 C 0.52260(13) 0.5566(2) 0.1989(2) 0.0392(11) Uani 1 1 d . . .
C4 C 0.51757(12) 0.6052(2) 0.1635(2) 0.0357(10) Uani 1 1 d . . .
H4 H 0.5377 0.6220 0.1448 0.043 Uiso 1 1 calc R . .
C5 C 0.48401(13) 0.6307(2) 0.1541(2) 0.0387(11) Uani 1 1 d . . .
H5 H 0.4814 0.6636 0.1290 0.046 Uiso 1 1 calc R . .
C6 C 0.45487(13) 0.6072(3) 0.1817(2) 0.0420(12) Uani 1 1 d . . .
C7 C 0.45968(16) 0.5601(4) 0.2186(3) 0.074(2) Uani 1 1 d . . .
H7 H 0.4398 0.5451 0.2391 0.088 Uiso 1 1 calc R . .
C8 C 0.49274(15) 0.5343(4) 0.2265(3) 0.073(2) Uani 1 1 d . . .
H8 H 0.4951 0.5008 0.2511 0.088 Uiso 1 1 calc R . .
C9 C 0.40666(13) 0.6681(2) 0.1374(2) 0.0387(11) Uani 1 1 d . . .
C10 C 0.36658(13) 0.6725(2) 0.1353(2) 0.0408(12) Uani 1 1 d . . .
C11 C 0.35120(15) 0.6957(2) 0.0863(3) 0.0499(13) Uani 1 1 d . . .
H11 H 0.3659 0.7091 0.0562 0.060 Uiso 1 1 calc R . .
C12 C 0.31435(15) 0.6991(3) 0.0815(3) 0.0552(15) Uani 1 1 d . . .
H12 H 0.3037 0.7138 0.0478 0.066 Uiso 1 1 calc R . .
C13 C 0.29366(14) 0.6808(2) 0.1260(3) 0.0505(15) Uani 1 1 d . . .
C14 C 0.30808(15) 0.6605(3) 0.1753(3) 0.0579(16) Uani 1 1 d . . .
H14 H 0.2932 0.6500 0.2063 0.069 Uiso 1 1 calc R . .
C15 C 0.34495(15) 0.6555(3) 0.1793(2) 0.0545(15) Uani 1 1 d . . .
H15 H 0.3553 0.6401 0.2130 0.065 Uiso 1 1 calc R . .
C16 C 0.65588(11) 0.46417(19) 0.28123(17) 0.0276(9) Uani 1 1 d . . .
C17 C 0.68517(11) 0.46331(19) 0.30200(18) 0.0288(9) Uani 1 1 d . . .
C18 C 0.72140(11) 0.4665(2) 0.32211(19) 0.0313(9) Uani 1 1 d . . .
C19 C 0.74892(13) 0.4742(3) 0.2830(2) 0.0422(11) Uani 1 1 d . . .
H19 H 0.7435 0.4750 0.2438 0.051 Uiso 1 1 calc R . .
C20 C 0.78342(13) 0.4805(3) 0.3003(2) 0.0476(13) Uani 1 1 d . . .
H20 H 0.8017 0.4864 0.2731 0.057 Uiso 1 1 calc R . .
C21 C 0.79205(12) 0.4784(2) 0.3577(2) 0.0383(11) Uani 1 1 d . . .
C22 C 0.76526(12) 0.4686(2) 0.3970(2) 0.0353(10) Uani 1 1 d . . .
H22 H 0.7708 0.4659 0.4361 0.042 Uiso 1 1 calc R . .
C23 C 0.73037(12) 0.4626(2) 0.37865(19) 0.0343(10) Uani 1 1 d . . .
H23 H 0.7121 0.4555 0.4057 0.041 Uiso 1 1 calc R . .
C24 C 0.84483(12) 0.4694(2) 0.4216(2) 0.0328(10) Uani 1 1 d . . .
C25 C 0.88460(12) 0.4790(2) 0.4231(2) 0.0341(10) Uani 1 1 d . . .
C26 C 0.90127(16) 0.5238(3) 0.3924(3) 0.068(2) Uani 1 1 d . . .
H26 H 0.8876 0.5492 0.3687 0.081 Uiso 1 1 calc R . .
C27 C 0.93813(17) 0.5319(3) 0.3962(3) 0.073(2) Uani 1 1 d . . .
H27 H 0.9496 0.5634 0.3762 0.087 Uiso 1 1 calc R . .
C28 C 0.95718(13) 0.4935(3) 0.4292(2) 0.0428(12) Uani 1 1 d . . .
C29 C 0.94153(12) 0.4476(2) 0.45908(19) 0.0354(10) Uani 1 1 d . . .
H29 H 0.9555 0.4208 0.4811 0.042 Uiso 1 1 calc R . .
C30 C 0.90475(12) 0.4414(2) 0.45619(18) 0.0310(9) Uani 1 1 d . . .
H30 H 0.8934 0.4107 0.4774 0.037 Uiso 1 1 calc R . .
C31 C 0.61534(11) 0.40169(19) 0.43552(17) 0.0264(8) Uani 1 1 d . . .
C32 C 0.60108(14) 0.4305(2) 0.4825(2) 0.0390(11) Uani 1 1 d . . .
H32 H 0.5776 0.4465 0.4803 0.047 Uiso 1 1 calc R . .
C33 C 0.61997(15) 0.4365(3) 0.5322(2) 0.0464(13) Uani 1 1 d . . .
H33 H 0.6097 0.4567 0.5636 0.056 Uiso 1 1 calc R . .
C34 C 0.65400(14) 0.4130(3) 0.5362(2) 0.0443(12) Uani 1 1 d . . .
H34 H 0.6672 0.4168 0.5703 0.053 Uiso 1 1 calc R . .
C35 C 0.66849(14) 0.3841(3) 0.4901(2) 0.0438(12) Uani 1 1 d . . .
H35 H 0.6917 0.3673 0.4929 0.053 Uiso 1 1 calc R . .
C36 C 0.64978(12) 0.3790(2) 0.44003(19) 0.0358(10) Uani 1 1 d . . .
H36 H 0.6605 0.3599 0.4084 0.043 Uiso 1 1 calc R . .
C37 C 0.54518(12) 0.3867(2) 0.38930(18) 0.0325(10) Uani 1 1 d . . .
C38 C 0.51794(14) 0.4241(3) 0.3706(2) 0.0480(13) Uani 1 1 d . . .
H38 H 0.5233 0.4584 0.3483 0.058 Uiso 1 1 calc R . .
C39 C 0.48257(15) 0.4109(4) 0.3849(3) 0.071(2) Uani 1 1 d . . .
H39 H 0.4639 0.4361 0.3720 0.085 Uiso 1 1 calc R . .
C40 C 0.47471(16) 0.3614(4) 0.4175(3) 0.072(2) Uani 1 1 d . . .
H40 H 0.4507 0.3531 0.4274 0.087 Uiso 1 1 calc R . .
C41 C 0.50132(15) 0.3241(3) 0.4359(2) 0.0582(16) Uani 1 1 d . . .
H41 H 0.4957 0.2897 0.4579 0.070 Uiso 1 1 calc R . .
C42 C 0.53663(13) 0.3366(2) 0.4224(2) 0.0399(11) Uani 1 1 d . . .
H42 H 0.5551 0.3110 0.4356 0.048 Uiso 1 1 calc R . .
C43 C 0.54636(12) 0.3294(2) 0.25465(18) 0.0318(9) Uani 1 1 d . . .
C44 C 0.52949(12) 0.2830(2) 0.28351(19) 0.0346(10) Uani 1 1 d . . .
H44 H 0.5433 0.2546 0.3039 0.041 Uiso 1 1 calc R . .
C45 C 0.49279(14) 0.2777(3) 0.2827(3) 0.0545(15) Uani 1 1 d . . .
H45 H 0.4817 0.2445 0.3007 0.065 Uiso 1 1 calc R . .
C46 C 0.47200(16) 0.3204(4) 0.2559(4) 0.102(4) Uani 1 1 d . . .
H46 H 0.4467 0.3179 0.2573 0.122 Uiso 1 1 calc R . .
C47 C 0.48858(17) 0.3668(4) 0.2272(4) 0.104(4) Uani 1 1 d . . .
H47 H 0.4745 0.3957 0.2078 0.125 Uiso 1 1 calc R . .
C48 C 0.52543(15) 0.3715(3) 0.2263(3) 0.0627(19) Uani 1 1 d . . .
H48 H 0.5365 0.4034 0.2063 0.075 Uiso 1 1 calc R . .
C49 C 0.61426(12) 0.27354(18) 0.22763(16) 0.0270(9) Uani 1 1 d . . .
C50 C 0.59540(14) 0.2259(2) 0.20424(19) 0.0379(11) Uani 1 1 d . . .
H50 H 0.5701 0.2258 0.2052 0.045 Uiso 1 1 calc R . .
C51 C 0.61378(17) 0.1782(2) 0.1793(2) 0.0479(13) Uani 1 1 d . . .
H51 H 0.6009 0.1455 0.1639 0.058 Uiso 1 1 calc R . .
C52 C 0.65023(16) 0.1783(2) 0.1770(2) 0.0469(13) Uani 1 1 d . . .
H52 H 0.6625 0.1456 0.1600 0.056 Uiso 1 1 calc R . .
C53 C 0.66930(15) 0.2258(2) 0.1994(2) 0.0427(11) Uani 1 1 d . . .
H53 H 0.6946 0.2261 0.1970 0.051 Uiso 1 1 calc R . .
C54 C 0.65149(12) 0.27303(19) 0.22525(19) 0.0320(9) Uani 1 1 d . . .
H54 H 0.6647 0.3051 0.2414 0.038 Uiso 1 1 calc R . .
C55 C 0.61349(11) 0.35074(18) 0.09819(17) 0.0258(8) Uani 1 1 d . . .
C56 C 0.57750(12) 0.3649(2) 0.0921(2) 0.0376(10) Uani 1 1 d . . .
H56 H 0.5687 0.4020 0.1060 0.045 Uiso 1 1 calc R . .
C57 C 0.55461(14) 0.3253(3) 0.0658(3) 0.0498(13) Uani 1 1 d . . .
H57 H 0.5302 0.3357 0.0610 0.060 Uiso 1 1 calc R . .
C58 C 0.56681(16) 0.2709(3) 0.0464(2) 0.0511(13) Uani 1 1 d . . .
H58 H 0.5509 0.2439 0.0282 0.061 Uiso 1 1 calc R . .
C59 C 0.60201(16) 0.2556(2) 0.0533(2) 0.0460(12) Uani 1 1 d . . .
H59 H 0.6104 0.2178 0.0406 0.055 Uiso 1 1 calc R . .
C60 C 0.62543(13) 0.2958(2) 0.07923(19) 0.0352(10) Uani 1 1 d . . .
H60 H 0.6498 0.2852 0.0838 0.042 Uiso 1 1 calc R . .
C61 C 0.68658(11) 0.38068(19) 0.12516(18) 0.0280(9) Uani 1 1 d . . .
C62 C 0.69955(13) 0.3663(3) 0.0719(2) 0.0436(12) Uani 1 1 d . . .
H62 H 0.6844 0.3700 0.0399 0.052 Uiso 1 1 calc R . .
C63 C 0.73430(14) 0.3465(3) 0.0647(2) 0.0529(15) Uani 1 1 d . . .
H63 H 0.7427 0.3358 0.0281 0.063 Uiso 1 1 calc R . .
C64 C 0.75673(13) 0.3425(3) 0.1109(2) 0.0508(14) Uani 1 1 d . . .
H64 H 0.7805 0.3288 0.1062 0.061 Uiso 1 1 calc R . .
C65 C 0.74456(13) 0.3584(3) 0.1637(2) 0.0450(12) Uani 1 1 d . . .
H65 H 0.7602 0.3564 0.1953 0.054 Uiso 1 1 calc R . .
C66 C 0.70968(12) 0.3774(2) 0.17120(19) 0.0325(9) Uani 1 1 d . . .
H66 H 0.7015 0.3881 0.2078 0.039 Uiso 1 1 calc R . .
C67 C 0.70268(16) 0.5376(3) 0.1184(3) 0.0329(16) Uani 0.802(10) 1 d P A 1
C68 C 0.72461(18) 0.5635(4) 0.1579(3) 0.050(2) Uani 0.802(10) 1 d P A 1
H68 H 0.7143 0.5825 0.1899 0.060 Uiso 0.802(10) 1 calc PR A 1
C69 C 0.76132(19) 0.5626(5) 0.1523(3) 0.061(2) Uani 0.802(10) 1 d P A 1
H69 H 0.7759 0.5819 0.1797 0.073 Uiso 0.802(10) 1 calc PR A 1
C70 C 0.77640(19) 0.5343(4) 0.1079(4) 0.056(2) Uani 0.802(10) 1 d P A 1
H70 H 0.8016 0.5330 0.1046 0.068 Uiso 0.802(10) 1 calc PR A 1
C71 C 0.7559(2) 0.5077(4) 0.0679(4) 0.060(2) Uani 0.802(10) 1 d P A 1
H71 H 0.7668 0.4879 0.0367 0.072 Uiso 0.802(10) 1 calc PR A 1
C72 C 0.71917(18) 0.5094(4) 0.0726(3) 0.051(2) Uani 0.802(10) 1 d P A 1
H72 H 0.7049 0.4912 0.0442 0.061 Uiso 0.802(10) 1 calc PR A 1
C67A C 0.6991(3) 0.5380(10) 0.1064(7) 0.031(6) Uani 0.198(10) 1 d PGU A 2
C68A C 0.7227(5) 0.5275(10) 0.1506(6) 0.033(5) Uani 0.198(10) 1 d PGU A 2
H68A H 0.7139 0.5232 0.1881 0.040 Uiso 0.198(10) 1 calc PR A 2
C69A C 0.7590(4) 0.5230(9) 0.1399(6) 0.038(5) Uani 0.198(10) 1 d PGU A 2
H69A H 0.7751 0.5158 0.1701 0.045 Uiso 0.198(10) 1 calc PR A 2
C70A C 0.7718(3) 0.5292(9) 0.0850(7) 0.031(5) Uani 0.198(10) 1 d PGU A 2
H70A H 0.7966 0.5262 0.0777 0.037 Uiso 0.198(10) 1 calc PR A 2
C71A C 0.7482(4) 0.5398(8) 0.0408(5) 0.031(5) Uani 0.198(10) 1 d PGU A 2
H71A H 0.7569 0.5440 0.0033 0.037 Uiso 0.198(10) 1 calc PR A 2
C72A C 0.7118(4) 0.5442(9) 0.0515(6) 0.028(4) Uani 0.198(10) 1 d PGU A 2
H72A H 0.6957 0.5514 0.0213 0.034 Uiso 0.198(10) 1 calc PR A 2
C73 C 0.63740(13) 0.5983(2) 0.0831(2) 0.0386(11) Uani 1 1 d . A .
C74 C 0.6581(2) 0.6451(3) 0.0667(4) 0.085(3) Uani 1 1 d . . .
H74 H 0.6820 0.6481 0.0797 0.102 Uiso 1 1 calc R . .
C75 C 0.6440(3) 0.6892(4) 0.0303(5) 0.122(4) Uani 1 1 d . . .
H75 H 0.6589 0.7212 0.0181 0.147 Uiso 1 1 calc R . .
C76 C 0.6104(2) 0.6871(3) 0.0127(4) 0.088(3) Uani 1 1 d . . .
H76 H 0.6018 0.7162 -0.0132 0.105 Uiso 1 1 calc R . .
C77 C 0.5884(2) 0.6431(3) 0.0320(4) 0.077(2) Uani 1 1 d . . .
H77 H 0.5640 0.6427 0.0215 0.092 Uiso 1 1 calc R . .
C78 C 0.60204(16) 0.5985(2) 0.0674(3) 0.0582(16) Uani 1 1 d . . .
H78 H 0.5867 0.5678 0.0808 0.070 Uiso 1 1 calc R . .
C79 C 0.63410(11) 0.69650(15) 0.22178(17) 0.0432(12) Uani 1 1 d G A .
C80 C 0.60390(11) 0.7023(2) 0.1882(2) 0.083(3) Uani 1 1 d G . .
H80 H 0.5866 0.6712 0.1874 0.100 Uiso 1 1 calc R . .
C81 C 0.59903(13) 0.7535(3) 0.1556(2) 0.100(3) Uani 1 1 d G . .
H81 H 0.5784 0.7575 0.1326 0.120 Uiso 1 1 calc R . .
C82 C 0.62436(19) 0.79901(18) 0.1567(2) 0.104(4) Uani 1 1 d G . .
H82 H 0.6210 0.8340 0.1345 0.125 Uiso 1 1 calc R . .
C83 C 0.65456(19) 0.7932(2) 0.1904(3) 0.137(4) Uani 1 1 d GU . .
H83 H 0.6719 0.8243 0.1911 0.165 Uiso 1 1 calc R . .
C84 C 0.65944(14) 0.7420(2) 0.2229(3) 0.138(5) Uani 1 1 d G . .
H84 H 0.6801 0.7380 0.2459 0.166 Uiso 1 1 calc R . .
C85 C 0.67235(17) 0.6461(2) 0.3162(3) 0.0532(14) Uani 1 1 d . A .
C86 C 0.6696(2) 0.6904(3) 0.3589(3) 0.074(2) Uani 1 1 d . . .
H86 H 0.6483 0.7130 0.3621 0.088 Uiso 1 1 calc R . .
C87 C 0.6970(3) 0.7013(4) 0.3954(4) 0.091(3) Uani 1 1 d . . .
H87 H 0.6945 0.7304 0.4244 0.109 Uiso 1 1 calc R . .
C88 C 0.7282(3) 0.6699(4) 0.3899(4) 0.097(3) Uani 1 1 d . . .
H88 H 0.7479 0.6795 0.4133 0.117 Uiso 1 1 calc R . .
C89 C 0.7312(2) 0.6239(4) 0.3503(4) 0.091(3) Uani 1 1 d . . .
H89 H 0.7523 0.6003 0.3484 0.109 Uiso 1 1 calc R . .
C90 C 0.70297(18) 0.6129(3) 0.3137(3) 0.0632(16) Uani 1 1 d . . .
H90 H 0.7050 0.5818 0.2864 0.076 Uiso 1 1 calc R . .
C91 C 0.54473(16) 0.5835(3) 0.3803(2) 0.0484(13) Uani 1 1 d . A .
C92 C 0.5196(2) 0.6052(6) 0.3450(3) 0.106(4) Uani 1 1 d . . .
H92 H 0.5262 0.6167 0.3077 0.128 Uiso 1 1 calc R . .
C93 C 0.4845(3) 0.6112(6) 0.3621(4) 0.112(3) Uani 1 1 d U . .
H93 H 0.4675 0.6269 0.3363 0.135 Uiso 1 1 calc R . .
C94 C 0.4739(2) 0.5950(5) 0.4152(3) 0.095(3) Uani 1 1 d . . .
H94 H 0.4499 0.6002 0.4271 0.114 Uiso 1 1 calc R . .
C95 C 0.4989(2) 0.5709(3) 0.4508(3) 0.0670(19) Uani 1 1 d . . .
H95 H 0.4921 0.5576 0.4874 0.080 Uiso 1 1 calc R . .
C96 C 0.53384(18) 0.5659(3) 0.4341(2) 0.0554(15) Uani 1 1 d . . .
H96 H 0.5509 0.5501 0.4597 0.067 Uiso 1 1 calc R . .
C97 C 0.61683(15) 0.5900(2) 0.4191(2) 0.0394(11) Uani 1 1 d . A .
C98 C 0.64701(15) 0.5565(2) 0.4295(2) 0.0436(12) Uani 1 1 d . . .
H98 H 0.6536 0.5253 0.4041 0.052 Uiso 1 1 calc R . .
C99 C 0.66780(19) 0.5679(3) 0.4768(3) 0.0574(15) Uani 1 1 d . . .
H99 H 0.6885 0.5445 0.4840 0.069 Uiso 1 1 calc R . .
C100 C 0.6585(2) 0.6131(3) 0.5131(3) 0.0710(19) Uani 1 1 d . . .
H100 H 0.6726 0.6204 0.5458 0.085 Uiso 1 1 calc R . .
C101 C 0.6293(2) 0.6476(3) 0.5027(3) 0.076(2) Uani 1 1 d . . .
H101 H 0.6236 0.6797 0.5276 0.091 Uiso 1 1 calc R . .
C102 C 0.6077(2) 0.6365(3) 0.4561(2) 0.0625(18) Uani 1 1 d . . .
H102 H 0.5870 0.6601 0.4495 0.075 Uiso 1 1 calc R . .
C103 C 0.7500 0.7500 0.0773(14) 0.257(14) Uani 1 2 d SDU . .
C111 C 0.60533(11) 0.33430(18) 0.33250(16) 0.0243(8) Uani 1 1 d . . .
H11A H 0.5930 0.2991 0.3489 0.029 Uiso 1 1 calc R . .
H11B H 0.6314 0.3288 0.3372 0.029 Uiso 1 1 calc R . .
C112 C 0.59677(17) 0.6380(2) 0.3098(2) 0.0463(13) Uani 1 1 d . A .
H11C H 0.5757 0.6423 0.2848 0.056 Uiso 1 1 calc R . .
H11D H 0.5988 0.6748 0.3329 0.056 Uiso 1 1 calc R . .
C113 C 0.63696(11) 0.47209(19) 0.09241(18) 0.0270(9) Uani 1 1 d . A .
H11E H 0.6116 0.4786 0.0824 0.032 Uiso 1 1 calc R . .
H11F H 0.6505 0.4660 0.0570 0.032 Uiso 1 1 calc R . .
Cu1 Cu 0.636172(16) 0.53954(3) 0.22196(3) 0.02697(16) Uani 1 1 d . A .
Cu2 Cu 0.618208(14) 0.42860(2) 0.22380(2) 0.02089(15) Uani 1 1 d . . .
Cu3 Cu 0.604393(16) 0.48516(3) 0.31428(3) 0.02641(16) Uani 1 1 d . A .
F1 F 0.59531(10) 0.94464(18) 0.22730(19) 0.0762(12) Uani 1 1 d . . .
F2 F 0.59789(9) 1.02937(15) 0.17677(14) 0.0554(8) Uani 1 1 d . . .
F3 F 0.62574(8) 1.02476(18) 0.26110(14) 0.0588(9) Uani 1 1 d . . .
F4 F 0.65764(10) 1.02727(15) 0.18120(17) 0.0639(10) Uani 1 1 d . . .
F5 F 0.65535(10) 0.94216(17) 0.2302(2) 0.0841(14) Uani 1 1 d . . .
F6 F 0.62727(13) 0.9478(2) 0.1469(2) 0.0862(13) Uani 1 1 d . . .
N1 N 0.41934(11) 0.6268(2) 0.17389(17) 0.0434(10) Uani 1 1 d . . .
H1 H 0.4033 0.6096 0.1958 0.052 Uiso 1 1 calc R . .
N2 N 0.25421(13) 0.6817(2) 0.1212(3) 0.0573(13) Uani 1 1 d . . .
N3 N 0.82864(11) 0.4848(2) 0.37210(18) 0.0451(11) Uani 1 1 d . . .
H3 H 0.8425 0.5006 0.3460 0.054 Uiso 1 1 calc R . .
N4 N 0.99609(12) 0.5005(3) 0.43111(19) 0.0529(13) Uani 1 1 d . . .
O1 O 0.42539(10) 0.69892(16) 0.10720(19) 0.0512(9) Uani 1 1 d . . .
O2 O 0.24123(12) 0.6841(2) 0.0741(2) 0.0751(14) Uani 1 1 d . . .
O3 O 0.23674(12) 0.6805(2) 0.1642(3) 0.0734(14) Uani 1 1 d . . .
O4 O 0.82929(8) 0.44741(17) 0.46096(13) 0.0401(8) Uani 1 1 d . . .
O5 O 1.01369(10) 0.4612(2) 0.45383(18) 0.0608(12) Uani 1 1 d . . .
O6 O 1.00903(12) 0.5451(3) 0.4092(2) 0.0856(17) Uani 1 1 d . . .
P1 P 0.59089(3) 0.40298(4) 0.36857(4) 0.0228(2) Uani 1 1 d . . .
P2 P 0.59419(3) 0.34146(4) 0.25709(4) 0.0218(2) Uani 1 1 d . . .
P3 P 0.64081(3) 0.40513(4) 0.13692(4) 0.0220(2) Uani 1 1 d . . .
P4 P 0.65421(3) 0.53854(5) 0.12938(5) 0.0274(2) Uani 1 1 d . . .
P5 P 0.63711(3) 0.62923(5) 0.26652(5) 0.0364(3) Uani 1 1 d . . .
P6 P 0.59057(4) 0.57273(5) 0.35657(5) 0.0360(3) Uani 1 1 d . . .
P7 P 0.62631(4) 0.98549(6) 0.20324(6) 0.0417(3) Uani 1 1 d . . .
N5 N 0.7500 0.7500 0.0275(14) 0.40(2) Uani 1 2 d SDU . .
C104 C 0.7500 0.7500 0.1416(13) 0.252(13) Uani 1 2 d SDU . .
H10A H 0.7335 0.7193 0.1554 0.378 Uiso 0.50 1 d PR . .
H10B H 0.7425 0.7894 0.1554 0.378 Uiso 0.50 1 d PR . .
H10C H 0.7741 0.7413 0.1554 0.378 Uiso 0.50 1 d PR . .
C121 C 0.3977(2) 0.3194(4) 0.1560(4) 0.084(2) Uani 1 1 d DU . .
N12 N 0.4164(3) 0.2887(5) 0.1229(5) 0.151(4) Uani 1 1 d DU . .
C122 C 0.3571(4) 0.3420(9) 0.1596(9) 0.232(9) Uani 1 1 d DU . .
H12A H 0.3463 0.3387 0.1219 0.347 Uiso 1 1 d R . .
H12B H 0.3562 0.3838 0.1722 0.347 Uiso 1 1 d R . .
H12C H 0.3438 0.3167 0.1862 0.347 Uiso 1 1 d R . .

loop_
_atom_site_aniso_label
_atom_site_aniso_U_11
_atom_site_aniso_U_22
_atom_site_aniso_U_33
_atom_site_aniso_U_23
_atom_site_aniso_U_13
_atom_site_aniso_U_12
C1 0.026(2) 0.029(2) 0.030(2) 0.0053(18) 0.0016(17) 0.0047(17)
C2 0.030(2) 0.045(3) 0.030(2) 0.007(2) 0.0027(18) 0.004(2)
C3 0.031(2) 0.055(3) 0.031(2) 0.004(2) -0.0011(19) 0.013(2)
C4 0.030(2) 0.036(2) 0.041(3) -0.006(2) -0.0041(19) 0.0076(19)
C5 0.039(3) 0.034(2) 0.044(3) -0.004(2) -0.006(2) 0.011(2)
C6 0.032(2) 0.066(3) 0.028(2) -0.009(2) -0.0063(19) 0.022(2)
C7 0.033(3) 0.135(7) 0.053(4) 0.049(4) 0.008(3) 0.022(4)
C8 0.035(3) 0.122(6) 0.063(4) 0.057(4) 0.008(3) 0.023(3)
C9 0.038(3) 0.038(3) 0.040(3) -0.018(2) -0.012(2) 0.018(2)
C10 0.036(2) 0.041(3) 0.046(3) -0.022(2) -0.013(2) 0.014(2)
C11 0.043(3) 0.039(3) 0.068(4) 0.001(3) -0.015(3) 0.012(2)
C12 0.044(3) 0.043(3) 0.078(4) 0.007(3) -0.023(3) 0.008(2)
C13 0.038(3) 0.040(3) 0.073(4) -0.025(3) -0.022(3) 0.015(2)
C14 0.043(3) 0.074(4) 0.057(4) -0.021(3) -0.002(3) 0.017(3)
C15 0.043(3) 0.074(4) 0.046(3) -0.017(3) -0.012(2) 0.024(3)
C16 0.030(2) 0.029(2) 0.024(2) 0.0026(16) -0.0021(17) 0.0037(17)
C17 0.029(2) 0.033(2) 0.025(2) -0.0010(17) 0.0006(17) 0.0023(17)
C18 0.025(2) 0.040(2) 0.028(2) 0.0048(19) -0.0024(17) 0.0015(18)
C19 0.033(2) 0.063(3) 0.030(2) 0.007(2) -0.004(2) -0.002(2)
C20 0.032(2) 0.078(4) 0.033(3) 0.013(3) 0.000(2) -0.007(2)
C21 0.029(2) 0.050(3) 0.035(2) 0.017(2) -0.0052(19) -0.003(2)
C22 0.031(2) 0.046(3) 0.028(2) 0.006(2) -0.0035(18) 0.000(2)
C23 0.029(2) 0.046(3) 0.028(2) 0.004(2) 0.0019(18) 0.0002(19)
C24 0.032(2) 0.032(2) 0.034(2) 0.0037(19) -0.0061(19) -0.0029(18)
C25 0.030(2) 0.038(2) 0.034(2) 0.005(2) -0.0059(18) -0.0077(19)
C26 0.044(3) 0.073(4) 0.086(5) 0.046(4) -0.024(3) -0.021(3)
C27 0.047(3) 0.086(5) 0.085(5) 0.046(4) -0.019(3) -0.036(3)
C28 0.030(2) 0.064(3) 0.034(3) -0.005(2) -0.0061(19) -0.015(2)
C29 0.030(2) 0.045(3) 0.031(2) -0.005(2) -0.0062(18) -0.001(2)
C30 0.031(2) 0.037(2) 0.025(2) 0.0003(18) -0.0035(17) -0.0049(18)
C31 0.031(2) 0.028(2) 0.0202(19) 0.0028(16) 0.0011(16) -0.0034(17)
C32 0.041(3) 0.049(3) 0.026(2) -0.005(2) 0.0037(19) 0.003(2)
C33 0.056(3) 0.061(3) 0.022(2) -0.010(2) 0.006(2) -0.011(3)
C34 0.047(3) 0.062(3) 0.024(2) 0.004(2) -0.007(2) -0.016(2)
C35 0.037(3) 0.060(3) 0.034(3) 0.004(2) -0.009(2) -0.001(2)
C36 0.035(2) 0.045(3) 0.027(2) -0.001(2) 0.0012(18) 0.003(2)
C37 0.028(2) 0.046(3) 0.023(2) -0.0043(19) 0.0024(17) 0.0061(19)
C38 0.037(3) 0.060(3) 0.048(3) -0.004(3) -0.005(2) 0.014(2)
C39 0.030(3) 0.109(6) 0.072(4) -0.013(4) -0.005(3) 0.018(3)
C40 0.032(3) 0.118(6) 0.066(4) -0.013(4) 0.013(3) -0.013(3)
C41 0.045(3) 0.088(4) 0.042(3) 0.000(3) 0.014(2) -0.018(3)
C42 0.037(2) 0.054(3) 0.029(2) 0.002(2) 0.0081(19) -0.006(2)
C43 0.031(2) 0.041(2) 0.023(2) 0.0059(18) -0.0026(17) -0.0068(19)
C44 0.032(2) 0.040(2) 0.032(2) 0.0108(19) -0.0038(18) -0.0052(19)
C45 0.032(3) 0.070(4) 0.061(3) 0.032(3) -0.005(2) -0.017(3)
C46 0.030(3) 0.133(7) 0.143(7) 0.099(6) -0.028(4) -0.027(4)
C47 0.037(3) 0.137(7) 0.139(7) 0.108(7) -0.039(4) -0.027(4)
C48 0.039(3) 0.084(4) 0.065(4) 0.053(3) -0.021(3) -0.022(3)
C49 0.041(2) 0.0235(19) 0.0164(18) 0.0008(15) 0.0049(16) -0.0033(17)
C50 0.050(3) 0.036(2) 0.027(2) -0.0049(19) 0.004(2) -0.010(2)
C51 0.077(4) 0.033(3) 0.034(3) -0.011(2) 0.010(3) -0.015(3)
C52 0.072(4) 0.029(2) 0.039(3) -0.005(2) 0.012(3) 0.008(2)
C53 0.051(3) 0.035(2) 0.042(3) 0.003(2) 0.011(2) 0.011(2)
C54 0.040(2) 0.025(2) 0.031(2) -0.0028(17) 0.0025(18) 0.0009(18)
C55 0.030(2) 0.028(2) 0.0196(19) 0.0039(16) 0.0008(16) 0.0002(16)
C56 0.032(2) 0.028(2) 0.052(3) 0.003(2) -0.004(2) 0.0007(18)
C57 0.035(3) 0.050(3) 0.064(4) 0.004(3) -0.013(2) -0.009(2)
C58 0.058(3) 0.052(3) 0.044(3) -0.006(2) -0.007(3) -0.019(3)
C59 0.068(4) 0.035(3) 0.034(3) -0.006(2) 0.004(2) -0.004(2)
C60 0.043(3) 0.036(2) 0.026(2) 0.0004(19) 0.0038(19) 0.005(2)
C61 0.025(2) 0.032(2) 0.027(2) 0.0053(17) 0.0037(16) 0.0055(17)
C62 0.032(2) 0.072(4) 0.027(2) 0.010(2) 0.0025(19) 0.012(2)
C63 0.032(3) 0.090(4) 0.036(3) 0.002(3) 0.011(2) 0.017(3)
C64 0.027(2) 0.070(4) 0.055(3) -0.002(3) 0.003(2) 0.017(2)
C65 0.032(3) 0.059(3) 0.044(3) -0.006(2) -0.011(2) 0.012(2)
C66 0.030(2) 0.037(2) 0.030(2) 0.0002(19) -0.0017(18) 0.0041(18)
C67 0.028(3) 0.042(3) 0.029(3) 0.013(3) 0.001(2) -0.011(2)
C68 0.039(3) 0.082(6) 0.031(3) 0.007(3) -0.002(3) -0.018(3)
C69 0.041(4) 0.097(7) 0.044(4) 0.015(4) -0.010(3) -0.024(4)
C70 0.034(3) 0.085(6) 0.051(5) 0.022(4) 0.001(3) -0.004(3)
C71 0.043(4) 0.073(5) 0.065(5) 0.000(4) 0.019(4) -0.005(4)
C72 0.036(3) 0.067(5) 0.049(4) -0.004(4) 0.008(3) -0.012(3)
C67A 0.031(6) 0.031(6) 0.031(6) -0.0001(10) 0.0000(10) 0.0000(10)
C68A 0.033(5) 0.033(5) 0.033(5) 0.0001(10) 0.0001(10) -0.0001(10)
C69A 0.038(5) 0.038(5) 0.038(5) 0.0002(10) 0.0000(10) 0.0000(10)
C70A 0.031(5) 0.031(5) 0.031(5) -0.0001(10) -0.0001(10) 0.0000(10)
C71A 0.031(5) 0.031(5) 0.031(5) 0.0002(10) 0.0002(10) 0.0000(10)
C72A 0.028(5) 0.028(5) 0.028(5) 0.0001(10) 0.0000(10) 0.0000(10)
C73 0.046(3) 0.031(2) 0.039(3) 0.010(2) -0.002(2) -0.006(2)
C74 0.062(4) 0.078(5) 0.113(6) 0.064(5) -0.018(4) -0.025(4)
C75 0.091(6) 0.110(7) 0.166(10) 0.107(8) -0.028(6) -0.031(5)
C76 0.108(6) 0.067(5) 0.088(5) 0.044(4) -0.037(5) -0.006(4)
C77 0.073(4) 0.045(3) 0.113(6) 0.016(4) -0.032(4) 0.012(3)
C78 0.050(3) 0.034(3) 0.091(5) 0.019(3) -0.006(3) 0.006(2)
C79 0.061(3) 0.020(2) 0.049(3) 0.000(2) 0.012(2) 0.003(2)
C80 0.056(4) 0.096(6) 0.098(6) 0.065(5) 0.000(4) -0.002(4)
C81 0.092(6) 0.109(7) 0.098(6) 0.069(6) 0.034(5) 0.043(5)
C82 0.209(12) 0.032(3) 0.070(5) 0.017(3) 0.007(6) 0.006(5)
C83 0.172(8) 0.097(6) 0.143(8) 0.043(6) -0.018(7) -0.055(6)
C84 0.161(10) 0.112(8) 0.142(9) 0.071(7) -0.049(8) -0.081(8)
C85 0.067(4) 0.026(2) 0.067(4) 0.003(2) -0.004(3) -0.004(2)
C86 0.094(5) 0.048(3) 0.079(5) -0.010(3) 0.000(4) -0.019(3)
C87 0.107(7) 0.063(5) 0.102(6) -0.032(4) -0.011(5) -0.018(4)
C88 0.096(6) 0.072(5) 0.123(8) -0.024(5) -0.036(6) -0.013(5)
C89 0.089(6) 0.070(5) 0.114(7) -0.014(5) -0.034(5) 0.007(4)
C90 0.068(4) 0.051(3) 0.071(4) -0.004(3) -0.009(3) -0.005(3)
C91 0.062(3) 0.053(3) 0.029(2) -0.004(2) 0.008(2) 0.014(3)
C92 0.063(4) 0.211(12) 0.045(4) 0.041(5) 0.003(3) 0.021(6)
C93 0.083(5) 0.174(8) 0.080(5) 0.034(5) 0.006(4) 0.027(5)
C94 0.066(5) 0.167(9) 0.052(4) 0.015(5) 0.013(3) 0.020(5)
C95 0.084(5) 0.073(4) 0.045(3) 0.003(3) 0.027(3) 0.026(4)
C96 0.075(4) 0.052(3) 0.040(3) 0.006(2) 0.017(3) 0.030(3)
C97 0.064(3) 0.025(2) 0.029(2) -0.0008(18) 0.003(2) 0.006(2)
C98 0.061(3) 0.032(2) 0.038(3) -0.003(2) 0.000(2) 0.001(2)
C99 0.078(4) 0.046(3) 0.049(3) -0.003(3) -0.014(3) 0.005(3)
C100 0.108(6) 0.061(4) 0.044(3) -0.007(3) -0.020(4) 0.004(4)
C101 0.131(7) 0.052(4) 0.044(3) -0.020(3) -0.011(4) 0.020(4)
C102 0.108(5) 0.042(3) 0.038(3) -0.009(2) -0.006(3) 0.027(3)
C103 0.257(14) 0.257(14) 0.257(14) 0.000 0.000 -0.0003(10)
C111 0.026(2) 0.0257(19) 0.0212(19) 0.0038(16) 0.0010(15) 0.0018(16)
C112 0.081(4) 0.027(2) 0.032(2) 0.0044(19) 0.013(2) 0.023(2)
C113 0.028(2) 0.029(2) 0.024(2) 0.0065(17) 0.0021(16) 0.0001(17)
Cu1 0.0265(3) 0.0229(3) 0.0314(3) 0.0005(2) 0.0048(2) -0.0001(2)
Cu2 0.0210(3) 0.0233(3) 0.0184(3) 0.0042(2) 0.0006(2) 0.0009(2)
Cu3 0.0325(3) 0.0229(3) 0.0238(3) 0.0009(2) 0.0033(2) 0.0045(2)
F1 0.062(2) 0.067(2) 0.099(3) 0.027(2) -0.022(2) -0.0321(19)
F2 0.067(2) 0.0527(18) 0.0468(18) 0.0039(15) -0.0042(15) 0.0150(16)
F3 0.0447(17) 0.090(3) 0.0415(17) -0.0145(17) -0.0037(14) -0.0143(17)
F4 0.063(2) 0.0445(17) 0.084(3) 0.0018(17) 0.0305(19) -0.0013(15)
F5 0.061(2) 0.048(2) 0.143(4) 0.026(2) -0.034(2) -0.0029(17)
F6 0.098(3) 0.071(3) 0.090(3) -0.037(2) -0.009(2) 0.018(2)
N1 0.033(2) 0.066(3) 0.031(2) -0.006(2) -0.0051(17) 0.018(2)
N2 0.040(3) 0.039(2) 0.092(4) -0.019(3) -0.017(3) 0.008(2)
N3 0.030(2) 0.068(3) 0.038(2) 0.024(2) -0.0055(17) -0.0107(19)
N4 0.035(2) 0.089(4) 0.034(2) -0.017(2) 0.0004(19) -0.023(3)
O1 0.042(2) 0.0351(18) 0.077(3) -0.0027(19) -0.0151(19) 0.0092(16)
O2 0.052(3) 0.066(3) 0.107(4) -0.002(3) -0.036(3) 0.005(2)
O3 0.044(2) 0.066(3) 0.110(4) -0.022(3) -0.002(3) 0.012(2)
O4 0.0313(16) 0.062(2) 0.0272(16) 0.0106(15) -0.0027(13) -0.0061(15)
O5 0.0318(19) 0.098(3) 0.053(2) -0.034(2) -0.0038(18) 0.001(2)
O6 0.053(3) 0.134(5) 0.070(3) 0.011(3) -0.004(2) -0.053(3)
P1 0.0258(5) 0.0254(5) 0.0173(5) 0.0020(4) 0.0018(4) 0.0032(4)
P2 0.0252(5) 0.0231(5) 0.0172(5) 0.0020(4) 0.0011(4) -0.0026(4)
P3 0.0198(5) 0.0260(5) 0.0202(5) 0.0047(4) 0.0021(4) 0.0029(4)
P4 0.0267(5) 0.0272(5) 0.0284(5) 0.0060(4) 0.0042(4) -0.0036(4)
P5 0.0484(7) 0.0196(5) 0.0414(7) 0.0010(5) 0.0014(5) 0.0050(5)
P6 0.0576(8) 0.0265(5) 0.0238(5) 0.0004(4) 0.0062(5) 0.0128(5)
P7 0.0474(7) 0.0326(6) 0.0451(7) 0.0020(5) -0.0042(6) -0.0023(5)
N5 0.40(2) 0.40(2) 0.40(2) 0.000 0.000 0.0001(10)
C104 0.252(13) 0.252(13) 0.252(13) 0.000 0.000 -0.0001(10)
C121 0.083(2) 0.084(2) 0.084(2) 0.0006(10) -0.0014(10) -0.0001(10)
N12 0.152(4) 0.151(4) 0.150(4) 0.0009(10) -0.0003(10) -0.0010(10)
C122 0.232(9) 0.231(9) 0.232(9) 0.0003(10) 0.0003(10) -0.0007(10)

loop_
_atom_type_symbol
_atom_type_description
_atom_type_scat_dispersion_real
_atom_type_scat_dispersion_imag
_atom_type_scat_source
C C 0.0181 0.0091 'International Tables Vol C Tables 4.2.6.8 and 6.1.1.4'
H H 0.0000 0.0000 'International Tables Vol C Tables 4.2.6.8 and 6.1.1.4'
N N 0.0311 0.0180 'International Tables Vol C Tables 4.2.6.8 and 6.1.1.4'
O O 0.0492 0.0322 'International Tables Vol C Tables 4.2.6.8 and 6.1.1.4'
P P 0.2955 0.4335 'International Tables Vol C Tables 4.2.6.8 and 6.1.1.4'
Cu Cu -1.9646 0.5888 'International Tables Vol C Tables 4.2.6.8 and 6.1.1.4'
F F 0.0727 0.0534 'International Tables Vol C Tables 4.2.6.8 and 6.1.1.4'

loop_
_geom_angle_atom_site_label_1
_geom_angle_atom_site_label_2
_geom_angle_atom_site_label_3
_geom_angle
C2 C1 Cu2 159.1(4)
C2 C1 Cu1 124.3(4)
Cu2 C1 Cu1 74.18(14)
C2 C1 Cu3 123.0(4)
Cu2 C1 Cu3 68.39(12)
Cu1 C1 Cu3 74.02(13)
C1 C2 C3 174.3(5)
C4 C3 C8 117.1(5)
C4 C3 C2 124.3(5)
C8 C3 C2 118.6(5)
C3 C4 C5 122.5(5)
C6 C5 C4 119.0(5)
C5 C6 C7 119.1(4)
C5 C6 N1 124.7(5)
C7 C6 N1 116.2(5)
C6 C7 C8 121.5(6)
C7 C8 C3 120.8(6)
O1 C9 N1 124.0(5)
O1 C9 C10 121.5(5)
N1 C9 C10 114.6(5)
C15 C10 C11 119.2(5)
C15 C10 C9 123.2(5)
C11 C10 C9 117.6(5)
C12 C11 C10 120.1(6)
C13 C12 C11 118.9(6)
C14 C13 C12 122.1(5)
C14 C13 N2 117.8(6)
C12 C13 N2 120.1(5)
C13 C14 C15 118.7(6)
C10 C15 C14 120.9(6)
C17 C16 Cu2 150.0(4)
C17 C16 Cu3 132.8(4)
Cu2 C16 Cu3 73.33(14)
C17 C16 Cu1 123.5(3)
Cu2 C16 Cu1 70.71(12)
Cu3 C16 Cu1 76.89(13)
C16 C17 C18 173.9(5)
C23 C18 C19 117.9(4)
C23 C18 C17 123.1(4)
C19 C18 C17 119.0(4)
C20 C19 C18 121.0(5)
C19 C20 C21 120.5(5)
C22 C21 C20 119.2(4)
C22 C21 N3 123.8(4)
C20 C21 N3 116.9(4)
C21 C22 C23 119.4(4)
C18 C23 C22 121.8(4)
O4 C24 N3 123.5(4)
O4 C24 C25 121.3(4)
N3 C24 C25 115.2(4)
C30 C25 C26 119.4(4)
C30 C25 C24 118.1(4)
C26 C25 C24 122.5(4)
C25 C26 C27 120.4(5)
C28 C27 C26 118.3(5)
C27 C28 C29 122.6(5)
C27 C28 N4 118.2(5)
C29 C28 N4 119.2(5)
C28 C29 C30 118.2(4)
C25 C30 C29 121.0(4)
C36 C31 C32 117.6(4)
C36 C31 P1 122.5(3)
C32 C31 P1 119.4(3)
C33 C32 C31 121.9(5)
C32 C33 C34 119.7(5)
C35 C34 C33 119.2(4)
C34 C35 C36 121.0(5)
C35 C36 C31 120.5(4)
C38 C37 C42 119.2(5)
C38 C37 P1 119.1(4)
C42 C37 P1 121.7(4)
C37 C38 C39 119.5(6)
C40 C39 C38 120.4(6)
C41 C40 C39 120.6(6)
C40 C41 C42 119.9(6)
C41 C42 C37 120.4(5)
C44 C43 C48 118.7(4)
C44 C43 P2 122.9(3)
C48 C43 P2 118.2(4)
C45 C44 C43 120.6(4)
C44 C45 C46 120.6(5)
C45 C46 C47 119.1(5)
C48 C47 C46 120.7(6)
C47 C48 C43 120.2(5)
C50 C49 C54 119.1(4)
C50 C49 P2 125.1(4)
C54 C49 P2 115.7(3)
C49 C50 C51 119.9(5)
C52 C51 C50 120.6(5)
C51 C52 C53 120.2(5)
C52 C53 C54 120.1(5)
C53 C54 C49 120.2(4)
C60 C55 C56 118.8(4)
C60 C55 P3 124.7(3)
C56 C55 P3 116.3(3)
C57 C56 C55 120.3(5)
C58 C57 C56 120.6(5)
C59 C58 C57 119.9(5)
C58 C59 C60 119.9(5)
C55 C60 C59 120.6(5)
C62 C61 C66 118.6(4)
C62 C61 P3 122.6(3)
C66 C61 P3 118.8(3)
C63 C62 C61 121.0(5)
C64 C63 C62 119.6(5)
C65 C64 C63 120.0(4)
C64 C65 C66 120.5(5)
C65 C66 C61 120.2(4)
C68 C67 C72 116.9(6)
C68 C67 P4 119.5(5)
C72 C67 P4 123.6(5)
C67 C68 C69 121.7(7)
C70 C69 C68 119.8(7)
C69 C70 C71 120.7(7)
C70 C71 C72 119.7(7)
C71 C72 C67 121.1(7)
C68A C67A C72A 120.0
C68A C67A P4 112.0(10)
C72A C67A P4 127.9(10)
C69A C68A C67A 120.0
C68A C69A C70A 120.0
C71A C70A C69A 120.0
C70A C71A C72A 120.0
C71A C72A C67A 120.0
C74 C73 C78 118.1(5)
C74 C73 P4 122.1(4)
C78 C73 P4 119.6(4)
C73 C74 C75 119.7(7)
C76 C75 C74 121.5(7)
C75 C76 C77 119.7(6)
C76 C77 C78 119.6(7)
C73 C78 C77 121.1(6)
C80 C79 C84 120.0
C80 C79 P5 117.0(2)
C84 C79 P5 122.9(2)
C81 C80 C79 120.0
C80 C81 C82 120.0
C83 C82 C81 120.0
C82 C83 C84 120.0
C83 C84 C79 120.0
C90 C85 C86 118.0(6)
C90 C85 P5 118.2(5)
C86 C85 P5 123.8(5)
C87 C86 C85 121.4(8)
C86 C87 C88 119.4(8)
C87 C88 C89 120.7(8)
C90 C89 C88 119.1(8)
C85 C90 C89 121.1(7)
C92 C91 C96 117.5(6)
C92 C91 P6 120.9(5)
C96 C91 P6 121.4(5)
C91 C92 C93 121.2(7)
C94 C93 C92 121.3(8)
C93 C94 C95 118.0(8)
C94 C95 C96 120.5(6)
C95 C96 C91 121.4(6)
C98 C97 C102 119.5(5)
C98 C97 P6 118.3(4)
C102 C97 P6 122.2(4)
C97 C98 C99 120.3(5)
C100 C99 C98 119.9(6)
C101 C100 C99 120.5(6)
C100 C101 C102 120.7(6)
C101 C102 C97 119.0(6)
N5 C103 C104 180.000(11)
P1 C111 P2 108.1(2)
P5 C112 P6 110.8(2)
P3 C113 P4 110.9(2)
C1 Cu1 P5 112.55(12)
C1 Cu1 P4 103.72(12)
P5 Cu1 P4 116.69(5)
C1 Cu1 C16 91.10(16)
P5 Cu1 C16 110.86(11)
P4 Cu1 C16 118.56(11)
C1 Cu1 Cu2 51.16(11)
P5 Cu1 Cu2 148.18(4)
P4 Cu1 Cu2 94.84(4)
C16 Cu1 Cu2 51.07(11)
C1 Cu1 Cu3 56.90(11)
P5 Cu1 Cu3 91.54(4)
P4 Cu1 Cu3 151.23(4)
C16 Cu1 Cu3 48.71(11)
Cu2 Cu1 Cu3 56.68(2)
C1 Cu2 C16 99.69(17)
C1 Cu2 P2 115.13(12)
C16 Cu2 P2 111.21(12)
C1 Cu2 P3 111.39(12)
C16 Cu2 P3 114.58(12)
P2 Cu2 P3 105.17(4)
C1 Cu2 Cu3 62.06(12)
C16 Cu2 Cu3 53.71(12)
P2 Cu2 Cu3 92.98(3)
P3 Cu2 Cu3 161.53(4)
C1 Cu2 Cu1 54.66(12)
C16 Cu2 Cu1 58.22(11)
P2 Cu2 Cu1 158.61(4)
P3 Cu2 Cu1 96.22(3)
Cu3 Cu2 Cu1 65.68(2)
C16 Cu3 P6 124.07(12)
C16 Cu3 P1 103.25(12)
P6 Cu3 P1 113.15(5)
C16 Cu3 C1 89.38(15)
P6 Cu3 C1 102.44(11)
P1 Cu3 C1 124.15(11)
C16 Cu3 Cu2 52.96(12)
P6 Cu3 Cu2 148.40(4)
P1 Cu3 Cu2 96.87(3)
C1 Cu3 Cu2 49.54(10)
C16 Cu3 Cu1 54.40(11)
P6 Cu3 Cu1 93.96(4)
P1 Cu3 Cu1 152.46(4)
C1 Cu3 Cu1 49.08(10)
Cu2 Cu3 Cu1 57.65(2)
C9 N1 C6 128.8(5)
O3 N2 O2 123.6(5)
O3 N2 C13 118.4(5)
O2 N2 C13 118.0(6)
C24 N3 C21 127.6(4)
O5 N4 O6 123.8(5)
O5 N4 C28 118.3(5)
O6 N4 C28 117.9(6)
C37 P1 C31 103.65(19)
C37 P1 C111 103.7(2)
C31 P1 C111 103.95(19)
C37 P1 Cu3 121.20(16)
C31 P1 Cu3 112.71(14)
C111 P1 Cu3 109.98(13)
C43 P2 C49 105.8(2)
C43 P2 C111 104.03(19)
C49 P2 C111 101.77(18)
C43 P2 Cu2 120.35(15)
C49 P2 Cu2 114.30(13)
C111 P2 Cu2 108.60(13)
C61 P3 C113 103.33(19)
C61 P3 C55 104.6(2)
C113 P3 C55 102.03(19)
C61 P3 Cu2 123.75(14)
C113 P3 Cu2 107.50(14)
C55 P3 Cu2 113.18(13)
C67A P4 C67 9.8(6)
C67A P4 C73 98.5(7)
C67 P4 C73 105.3(3)
C67A P4 C113 100.5(7)
C67 P4 C113 105.7(3)
C73 P4 C113 100.4(2)
C67A P4 Cu1 125.1(6)
C67 P4 Cu1 115.3(2)
C73 P4 Cu1 117.47(17)
C113 P4 Cu1 111.00(13)
C85 P5 C112 102.6(3)
C85 P5 C79 104.4(2)
C112 P5 C79 100.6(2)
C85 P5 Cu1 119.90(18)
C112 P5 Cu1 109.93(18)
C79 P5 Cu1 116.92(15)
C97 P6 C91 103.4(2)
C97 P6 C112 104.6(3)
C91 P6 C112 101.5(3)
C97 P6 Cu3 114.83(16)
C91 P6 Cu3 117.8(2)
C112 P6 Cu3 112.90(16)
F6 P7 F2 90.7(2)
F6 P7 F1 90.8(3)
F2 P7 F1 90.2(2)
F6 P7 F4 91.1(2)
F2 P7 F4 90.3(2)
F1 P7 F4 178.1(2)
F6 P7 F5 89.9(3)
F2 P7 F5 179.1(2)
F1 P7 F5 90.5(2)
F4 P7 F5 88.9(2)
F6 P7 F3 179.3(3)
F2 P7 F3 89.47(19)
F1 P7 F3 89.9(2)
F4 P7 F3 88.25(19)
F5 P7 F3 90.0(2)
N12 C121 C122 137.2(11)

loop_
_geom_bond_atom_site_label_1
_geom_bond_atom_site_label_2
_geom_bond_distance
C1 C2 1.197(6)
C1 Cu2 2.077(4)
C1 Cu1 2.175(4)
C1 Cu3 2.411(4)
C2 C3 1.441(6)
C3 C4 1.384(7)
C3 C8 1.388(8)
C4 C5 1.398(6)
C5 C6 1.376(8)
C6 C7 1.377(8)
C6 N1 1.414(6)
C7 C8 1.380(8)
C9 O1 1.214(7)
C9 N1 1.351(7)
C9 C10 1.507(7)
C10 C15 1.372(8)
C10 C11 1.393(8)
C11 C12 1.389(8)
C12 C13 1.370(9)
C13 C14 1.362(9)
C13 N2 1.484(7)
C14 C15 1.390(8)
C16 C17 1.203(6)
C16 Cu2 2.114(4)
C16 Cu3 2.135(4)
C16 Cu1 2.310(4)
C17 C18 1.441(6)
C18 C23 1.381(6)
C18 C19 1.396(7)
C19 C20 1.364(7)
C20 C21 1.396(7)
C21 C22 1.385(7)
C21 N3 1.421(6)
C22 C23 1.385(6)
C24 O4 1.202(6)
C24 N3 1.363(6)
C24 C25 1.507(6)
C25 C30 1.373(6)
C25 C26 1.385(7)
C26 C27 1.397(8)
C27 C28 1.361(9)
C28 C29 1.375(7)
C28 N4 1.468(6)
C29 C30 1.388(6)
C31 C36 1.391(6)
C31 C32 1.391(6)
C31 P1 1.830(4)
C32 C33 1.379(7)
C33 C34 1.383(8)
C34 C35 1.378(8)
C35 C36 1.382(7)
C37 C38 1.391(7)
C37 C42 1.402(7)
C37 P1 1.819(4)
C38 C39 1.400(8)
C39 C40 1.379(11)
C40 C41 1.370(10)
C41 C42 1.391(7)
C43 C44 1.393(6)
C43 C48 1.395(7)
C43 P2 1.815(4)
C44 C45 1.381(7)
C45 C46 1.384(9)
C46 C47 1.387(9)
C47 C48 1.386(8)
C49 C50 1.391(6)
C49 C54 1.397(6)
C49 P2 1.830(4)
C50 C51 1.398(7)
C51 C52 1.368(8)
C52 C53 1.382(8)
C53 C54 1.390(6)
C55 C60 1.380(6)
C55 C56 1.394(6)
C55 P3 1.833(4)
C56 C57 1.379(7)
C57 C58 1.377(8)
C58 C59 1.373(8)
C59 C60 1.396(7)
C61 C62 1.387(6)
C61 C66 1.393(6)
C61 P3 1.822(4)
C62 C63 1.386(7)
C63 C64 1.382(8)
C64 C65 1.377(8)
C65 C66 1.386(7)
C67 C68 1.372(10)
C67 C72 1.396(10)
C67 P4 1.836(6)
C68 C69 1.383(10)
C69 C70 1.350(12)
C70 C71 1.354(12)
C71 C72 1.384(10)
C67A C68A 1.3900
C67A C72A 1.3900
C67A P4 1.768(11)
C68A C69A 1.3900
C69A C70A 1.3900
C70A C71A 1.3900
C71A C72A 1.3900
C73 C74 1.359(8)
C73 C78 1.377(8)
C73 P4 1.836(5)
C74 C75 1.411(10)
C75 C76 1.327(12)
C76 C77 1.362(11)
C77 C78 1.396(8)
C79 C80 1.3900
C79 C84 1.3900
C79 P5 1.839(3)
C80 C81 1.3900
C81 C82 1.3900
C82 C83 1.3900
C83 C84 1.3900
C85 C90 1.368(9)
C85 C86 1.416(9)
C85 P5 1.807(6)
C86 C87 1.364(11)
C87 C88 1.368(12)
C88 C89 1.393(12)
C89 C90 1.390(10)
C91 C92 1.349(9)
C91 C96 1.392(8)
C91 P6 1.824(6)
C92 C93 1.383(12)
C93 C94 1.367(11)
C94 C95 1.370(11)
C95 C96 1.371(9)
C97 C98 1.379(8)
C97 C102 1.399(7)
C97 P6 1.819(5)
C98 C99 1.387(8)
C99 C100 1.368(9)
C100 C101 1.363(10)
C101 C102 1.389(9)
C103 N5 1.177(14)
C103 C104 1.520(14)
C111 P1 1.835(4)
C111 P2 1.838(4)
C112 P5 1.837(5)
C112 P6 1.843(5)
C113 P3 1.833(4)
C113 P4 1.838(4)
Cu1 P5 2.2616(13)
Cu1 P4 2.2914(12)
Cu1 Cu2 2.5653(8)
Cu1 Cu3 2.7672(8)
Cu2 P2 2.2824(11)
Cu2 P3 2.2832(11)
Cu2 Cu3 2.5374(8)
Cu3 P6 2.2549(12)
Cu3 P1 2.2948(11)
F1 P7 1.583(4)
F2 P7 1.577(3)
F3 P7 1.625(3)
F4 P7 1.588(3)
F5 P7 1.589(4)
F6 P7 1.576(4)
N2 O3 1.210(7)
N2 O2 1.218(7)
N4 O5 1.221(7)
N4 O6 1.223(7)
C121 N12 1.254(10)
C121 C122 1.607(13)

loop_
_geom_torsion_atom_site_label_1
_geom_torsion_atom_site_label_2
_geom_torsion_atom_site_label_3
_geom_torsion_atom_site_label_4
_geom_torsion
Cu2 C1 C2 C3 58(6)
Cu1 C1 C2 C3 -153(5)
Cu3 C1 C2 C3 -60(6)
C1 C2 C3 C4 -175(5)
C1 C2 C3 C8 5(6)
C8 C3 C4 C5 -1.6(8)
C2 C3 C4 C5 178.0(5)
C3 C4 C5 C6 1.1(7)
C4 C5 C6 C7 1.2(8)
C4 C5 C6 N1 -176.7(5)
C5 C6 C7 C8 -3.0(11)
N1 C6 C7 C8 175.1(7)
C6 C7 C8 C3 2.5(13)
C4 C3 C8 C7 -0.2(11)
C2 C3 C8 C7 -179.9(7)
O1 C9 C10 C15 -157.2(5)
N1 C9 C10 C15 24.4(7)
O1 C9 C10 C11 22.1(7)
N1 C9 C10 C11 -156.3(5)
C15 C10 C11 C12 -2.6(8)
C9 C10 C11 C12 178.1(5)
C10 C11 C12 C13 1.7(8)
C11 C12 C13 C14 1.3(9)
C11 C12 C13 N2 -177.6(5)
C12 C13 C14 C15 -3.3(9)
N2 C13 C14 C15 175.7(5)
C11 C10 C15 C14 0.7(8)
C9 C10 C15 C14 179.9(5)
C13 C14 C15 C10 2.2(9)
Cu2 C16 C17 C18 89(5)
Cu3 C16 C17 C18 -125(4)
Cu1 C16 C17 C18 -21(5)
C16 C17 C18 C23 148(4)
C16 C17 C18 C19 -32(5)
C23 C18 C19 C20 -3.2(8)
C17 C18 C19 C20 176.6(5)
C18 C19 C20 C21 1.1(9)
C19 C20 C21 C22 1.4(9)
C19 C20 C21 N3 179.4(5)
C20 C21 C22 C23 -1.7(8)
N3 C21 C22 C23 -179.6(5)
C19 C18 C23 C22 2.8(8)
C17 C18 C23 C22 -177.0(5)
C21 C22 C23 C18 -0.4(8)
O4 C24 C25 C30 27.7(7)
N3 C24 C25 C30 -149.6(5)
O4 C24 C25 C26 -152.6(6)
N3 C24 C25 C26 30.1(8)
C30 C25 C26 C27 -1.8(11)
C24 C25 C26 C27 178.5(7)
C25 C26 C27 C28 2.1(12)
C26 C27 C28 C29 -0.4(11)
C26 C27 C28 N4 177.3(7)
C27 C28 C29 C30 -1.6(8)
N4 C28 C29 C30 -179.2(4)
C26 C25 C30 C29 -0.2(8)
C24 C25 C30 C29 179.5(4)
C28 C29 C30 C25 1.9(7)
C36 C31 C32 C33 -0.3(7)
P1 C31 C32 C33 -173.0(4)
C31 C32 C33 C34 -0.5(8)
C32 C33 C34 C35 0.2(8)
C33 C34 C35 C36 1.0(8)
C34 C35 C36 C31 -1.8(8)
C32 C31 C36 C35 1.5(7)
P1 C31 C36 C35 173.8(4)
C42 C37 C38 C39 -0.3(8)
P1 C37 C38 C39 178.0(5)
C37 C38 C39 C40 0.4(10)
C38 C39 C40 C41 -0.8(11)
C39 C40 C41 C42 1.0(10)
C40 C41 C42 C37 -0.9(9)
C38 C37 C42 C41 0.6(7)
P1 C37 C42 C41 -177.7(4)
C48 C43 C44 C45 1.8(8)
P2 C43 C44 C45 176.5(4)
C43 C44 C45 C46 -3.7(10)
C44 C45 C46 C47 3.6(14)
C45 C46 C47 C48 -1.6(17)
C46 C47 C48 C43 -0.2(15)
C44 C43 C48 C47 0.1(11)
P2 C43 C48 C47 -174.8(7)
C54 C49 C50 C51 0.7(7)
P2 C49 C50 C51 175.4(4)
C49 C50 C51 C52 -1.0(7)
C50 C51 C52 C53 0.0(8)
C51 C52 C53 C54 1.3(8)
C52 C53 C54 C49 -1.6(7)
C50 C49 C54 C53 0.6(6)
P2 C49 C54 C53 -174.7(4)
C60 C55 C56 C57 -2.1(7)
P3 C55 C56 C57 -177.0(4)
C55 C56 C57 C58 1.4(8)
C56 C57 C58 C59 0.2(9)
C57 C58 C59 C60 -1.1(8)
C56 C55 C60 C59 1.3(7)
P3 C55 C60 C59 175.7(4)
C58 C59 C60 C55 0.3(7)
C66 C61 C62 C63 2.7(8)
P3 C61 C62 C63 -178.5(5)
C61 C62 C63 C64 -1.7(10)
C62 C63 C64 C65 -0.3(10)
C63 C64 C65 C66 1.3(9)
C64 C65 C66 C61 -0.3(8)
C62 C61 C66 C65 -1.7(7)
P3 C61 C66 C65 179.5(4)
C72 C67 C68 C69 0.9(12)
P4 C67 C68 C69 178.3(6)
C67 C68 C69 C70 -1.8(13)
C68 C69 C70 C71 1.4(13)
C69 C70 C71 C72 -0.1(13)
C70 C71 C72 C67 -0.8(13)
C68 C67 C72 C71 0.5(12)
P4 C67 C72 C71 -176.9(6)
C72A C67A C68A C69A 0.0
P4 C67A C68A C69A 177.3(16)
C67A C68A C69A C70A 0.0
C68A C69A C70A C71A 0.0
C69A C70A C71A C72A 0.0
C70A C71A C72A C67A 0.0
C68A C67A C72A C71A 0.0
P4 C67A C72A C71A -176.9(18)
C78 C73 C74 C75 -5.7(13)
P4 C73 C74 C75 178.9(8)
C73 C74 C75 C76 1.9(18)
C74 C75 C76 C77 3.0(18)
C75 C76 C77 C78 -3.9(15)
C74 C73 C78 C77 4.8(11)
P4 C73 C78 C77 -179.7(6)
C76 C77 C78 C73 0.0(12)
C84 C79 C80 C81 0.0
P5 C79 C80 C81 176.6(3)
C79 C80 C81 C82 0.0
C80 C81 C82 C83 0.0
C81 C82 C83 C84 0.0
C82 C83 C84 C79 0.0
C80 C79 C84 C83 0.0
P5 C79 C84 C83 -176.3(3)
C90 C85 C86 C87 2.2(11)
P5 C85 C86 C87 179.8(6)
C85 C86 C87 C88 1.6(13)
C86 C87 C88 C89 -4.9(15)
C87 C88 C89 C90 4.4(15)
C86 C85 C90 C89 -2.7(10)
P5 C85 C90 C89 179.5(6)
C88 C89 C90 C85 -0.5(13)
C96 C91 C92 C93 1.5(15)
P6 C91 C92 C93 177.4(9)
C91 C92 C93 C94 0(2)
C92 C93 C94 C95 -1.8(18)
C93 C94 C95 C96 2.8(15)
C94 C95 C96 C91 -1.7(12)
C92 C91 C96 C95 -0.5(11)
P6 C91 C96 C95 -176.3(5)
C102 C97 C98 C99 1.2(8)
P6 C97 C98 C99 -179.8(4)
C97 C98 C99 C100 -0.5(9)
C98 C99 C100 C101 -1.1(11)
C99 C100 C101 C102 2.1(12)
C100 C101 C102 C97 -1.4(12)
C98 C97 C102 C101 -0.2(9)
P6 C97 C102 C101 -179.2(5)
C2 C1 Cu1 P5 43.1(5)
Cu2 C1 Cu1 P5 -147.86(7)
Cu3 C1 Cu1 P5 -76.35(10)
C2 C1 Cu1 P4 -83.9(4)
Cu2 C1 Cu1 P4 85.12(10)
Cu3 C1 Cu1 P4 156.63(6)
C2 C1 Cu1 C16 156.3(4)
Cu2 C1 Cu1 C16 -34.68(14)
Cu3 C1 Cu1 C16 36.84(13)
C2 C1 Cu1 Cu2 -169.1(5)
Cu3 C1 Cu1 Cu2 71.52(10)
C2 C1 Cu1 Cu3 119.4(5)
Cu2 C1 Cu1 Cu3 -71.52(10)
C17 C16 Cu1 C1 -175.0(4)
Cu2 C16 Cu1 C1 34.73(15)
Cu3 C16 Cu1 C1 -41.94(15)
C17 C16 Cu1 P5 -60.3(4)
Cu2 C16 Cu1 P5 149.43(7)
Cu3 C16 Cu1 P5 72.76(12)
C17 C16 Cu1 P4 78.7(4)
Cu2 C16 Cu1 P4 -71.56(13)
Cu3 C16 Cu1 P4 -148.23(7)
C17 C16 Cu1 Cu2 150.3(5)
Cu3 C16 Cu1 Cu2 -76.67(12)
C17 C16 Cu1 Cu3 -133.0(4)
Cu2 C16 Cu1 Cu3 76.67(12)
C2 C1 Cu2 C16 -167.0(11)
Cu1 C1 Cu2 C16 39.10(15)
Cu3 C1 Cu2 C16 -39.63(14)
C2 C1 Cu2 P2 -47.9(11)
Cu1 C1 Cu2 P2 158.14(6)
Cu3 C1 Cu2 P2 79.42(10)
C2 C1 Cu2 P3 71.7(11)
Cu1 C1 Cu2 P3 -82.24(11)
Cu3 C1 Cu2 P3 -160.97(5)
C2 C1 Cu2 Cu3 -127.3(11)
Cu1 C1 Cu2 Cu3 78.73(10)
C2 C1 Cu2 Cu1 153.9(11)
Cu3 C1 Cu2 Cu1 -78.73(10)
C17 C16 Cu2 C1 -161.4(7)
Cu3 C16 Cu2 C1 44.36(15)
Cu1 C16 Cu2 C1 -37.24(15)
C17 C16 Cu2 P2 76.7(7)
Cu3 C16 Cu2 P2 -77.54(11)
Cu1 C16 Cu2 P2 -159.14(5)
C17 C16 Cu2 P3 -42.4(8)
Cu3 C16 Cu2 P3 163.37(5)
Cu1 C16 Cu2 P3 81.77(10)
C17 C16 Cu2 Cu3 154.2(8)
Cu1 C16 Cu2 Cu3 -81.60(10)
C17 C16 Cu2 Cu1 -124.2(8)
Cu3 C16 Cu2 Cu1 81.60(10)
P5 Cu1 Cu2 C1 68.68(17)
P4 Cu1 Cu2 C1 -103.74(15)
C16 Cu1 Cu2 C1 133.0(2)
Cu3 Cu1 Cu2 C1 71.95(15)
C1 Cu1 Cu2 C16 -133.0(2)
P5 Cu1 Cu2 C16 -64.33(16)
P4 Cu1 Cu2 C16 123.26(14)
Cu3 Cu1 Cu2 C16 -61.05(14)
C1 Cu1 Cu2 P2 -67.52(18)
P5 Cu1 Cu2 P2 1.16(15)
P4 Cu1 Cu2 P2 -171.25(10)
C16 Cu1 Cu2 P2 65.49(17)
Cu3 Cu1 Cu2 P2 4.44(10)
C1 Cu1 Cu2 P3 111.87(15)
P5 Cu1 Cu2 P3 -179.45(8)
P4 Cu1 Cu2 P3 8.13(4)
C16 Cu1 Cu2 P3 -115.13(14)
Cu3 Cu1 Cu2 P3 -176.18(4)
C1 Cu1 Cu2 Cu3 -71.95(15)
P5 Cu1 Cu2 Cu3 -3.27(8)
P4 Cu1 Cu2 Cu3 -175.69(4)
C16 Cu1 Cu2 Cu3 61.05(14)
C17 C16 Cu3 P6 56.2(5)
Cu2 C16 Cu3 P6 -141.05(8)
Cu1 C16 Cu3 P6 -67.57(14)
C17 C16 Cu3 P1 -74.1(5)
Cu2 C16 Cu3 P1 88.64(9)
Cu1 C16 Cu3 P1 162.12(7)
C17 C16 Cu3 C1 160.8(5)
Cu2 C16 Cu3 C1 -36.41(14)
Cu1 C16 Cu3 C1 37.07(13)
C17 C16 Cu3 Cu2 -162.8(5)
Cu1 C16 Cu3 Cu2 73.48(10)
C17 C16 Cu3 Cu1 123.8(5)
Cu2 C16 Cu3 Cu1 -73.48(10)
C2 C1 Cu3 C16 -161.3(4)
Cu2 C1 Cu3 C16 38.51(15)
Cu1 C1 Cu3 C16 -40.44(15)
C2 C1 Cu3 P6 -36.4(4)
Cu2 C1 Cu3 P6 163.36(8)
Cu1 C1 Cu3 P6 84.40(10)
C2 C1 Cu3 P1 93.1(4)
Cu2 C1 Cu3 P1 -67.13(13)
Cu1 C1 Cu3 P1 -146.09(7)
C2 C1 Cu3 Cu2 160.2(5)
Cu1 C1 Cu3 Cu2 -78.95(11)
C2 C1 Cu3 Cu1 -120.8(5)
Cu2 C1 Cu3 Cu1 78.95(11)
C1 Cu2 Cu3 C16 -128.74(19)
P2 Cu2 Cu3 C16 114.28(14)
P3 Cu2 Cu3 C16 -55.26(18)
Cu1 Cu2 Cu3 C16 -67.34(14)
C1 Cu2 Cu3 P6 -32.26(16)
C16 Cu2 Cu3 P6 96.48(17)
P2 Cu2 Cu3 P6 -149.24(9)
P3 Cu2 Cu3 P6 41.22(17)
Cu1 Cu2 Cu3 P6 29.14(9)
C1 Cu2 Cu3 P1 129.82(14)
C16 Cu2 Cu3 P1 -101.44(14)
P2 Cu2 Cu3 P1 12.84(4)
P3 Cu2 Cu3 P1 -156.70(11)
Cu1 Cu2 Cu3 P1 -168.78(4)
C16 Cu2 Cu3 C1 128.74(19)
P2 Cu2 Cu3 C1 -116.98(14)
P3 Cu2 Cu3 C1 73.48(18)
Cu1 Cu2 Cu3 C1 61.40(14)
C1 Cu2 Cu3 Cu1 -61.40(14)
C16 Cu2 Cu3 Cu1 67.34(14)
P2 Cu2 Cu3 Cu1 -178.38(4)
P3 Cu2 Cu3 Cu1 12.08(12)
C1 Cu1 Cu3 C16 127.1(2)
P5 Cu1 Cu3 C16 -116.78(15)
P4 Cu1 Cu3 C16 73.90(16)
Cu2 Cu1 Cu3 C16 64.95(14)
C1 Cu1 Cu3 P6 -103.05(14)
P5 Cu1 Cu3 P6 13.09(5)
P4 Cu1 Cu3 P6 -156.23(9)
C16 Cu1 Cu3 P6 129.87(15)
Cu2 Cu1 Cu3 P6 -165.18(5)
C1 Cu1 Cu3 P1 86.83(16)
P5 Cu1 Cu3 P1 -157.04(9)
P4 Cu1 Cu3 P1 33.64(13)
C16 Cu1 Cu3 P1 -40.26(16)
Cu2 Cu1 Cu3 P1 24.69(8)
P5 Cu1 Cu3 C1 116.14(14)
P4 Cu1 Cu3 C1 -53.19(16)
C16 Cu1 Cu3 C1 -127.1(2)
Cu2 Cu1 Cu3 C1 -62.14(14)
C1 Cu1 Cu3 Cu2 62.14(14)
P5 Cu1 Cu3 Cu2 178.27(4)
P4 Cu1 Cu3 Cu2 8.95(8)
C16 Cu1 Cu3 Cu2 -64.95(14)
O1 C9 N1 C6 -5.5(8)
C10 C9 N1 C6 172.8(5)
C5 C6 N1 C9 3.8(8)
C7 C6 N1 C9 -174.2(6)
C14 C13 N2 O3 19.8(7)
C12 C13 N2 O3 -161.2(5)
C14 C13 N2 O2 -160.9(5)
C12 C13 N2 O2 18.1(7)
O4 C24 N3 C21 0.0(9)
C25 C24 N3 C21 177.2(5)
C22 C21 N3 C24 16.3(9)
C20 C21 N3 C24 -161.6(5)
C27 C28 N4 O5 -169.5(6)
C29 C28 N4 O5 8.3(7)
C27 C28 N4 O6 9.7(8)
C29 C28 N4 O6 -172.5(5)
C38 C37 P1 C31 129.3(4)
C42 C37 P1 C31 -52.4(4)
C38 C37 P1 C111 -122.4(4)
C42 C37 P1 C111 55.9(4)
C38 C37 P1 Cu3 1.6(5)
C42 C37 P1 Cu3 179.9(3)
C36 C31 P1 C37 143.0(4)
C32 C31 P1 C37 -44.7(4)
C36 C31 P1 C111 34.9(4)
C32 C31 P1 C111 -152.9(4)
C36 C31 P1 Cu3 -84.2(4)
C32 C31 P1 Cu3 88.1(4)
P2 C111 P1 C37 89.4(2)
P2 C111 P1 C31 -162.5(2)
P2 C111 P1 Cu3 -41.5(2)
C16 Cu3 P1 C37 -161.2(2)
P6 Cu3 P1 C37 62.19(18)
C1 Cu3 P1 C37 -62.8(2)
Cu2 Cu3 P1 C37 -107.71(17)
Cu1 Cu3 P1 C37 -128.53(18)
C16 Cu3 P1 C31 75.26(19)
P6 Cu3 P1 C31 -61.35(16)
C1 Cu3 P1 C31 173.67(19)
Cu2 Cu3 P1 C31 128.75(15)
Cu1 Cu3 P1 C31 107.93(17)
C16 Cu3 P1 C111 -40.23(18)
P6 Cu3 P1 C111 -176.84(14)
C1 Cu3 P1 C111 58.18(19)
Cu2 Cu3 P1 C111 13.26(14)
Cu1 Cu3 P1 C111 -7.56(17)
C44 C43 P2 C49 61.1(4)
C48 C43 P2 C49 -124.2(5)
C44 C43 P2 C111 -45.7(4)
C48 C43 P2 C111 129.0(5)
C44 C43 P2 Cu2 -167.5(3)
C48 C43 P2 Cu2 7.2(5)
C50 C49 P2 C43 4.9(4)
C54 C49 P2 C43 179.9(3)
C50 C49 P2 C111 113.4(4)
C54 C49 P2 C111 -71.7(3)
C50 C49 P2 Cu2 -129.8(3)
C54 C49 P2 Cu2 45.1(3)
P1 C111 P2 C43 -75.6(2)
P1 C111 P2 C49 174.6(2)
P1 C111 P2 Cu2 53.7(2)
C1 Cu2 P2 C43 21.1(2)
C16 Cu2 P2 C43 133.5(2)
P3 Cu2 P2 C43 -101.93(17)
Cu3 Cu2 P2 C43 81.48(17)
Cu1 Cu2 P2 C43 77.4(2)
C1 Cu2 P2 C49 148.7(2)
C16 Cu2 P2 C49 -98.9(2)
P3 Cu2 P2 C49 25.66(16)
Cu3 Cu2 P2 C49 -150.92(15)
Cu1 Cu2 P2 C49 -154.97(17)
C1 Cu2 P2 C111 -98.51(19)
C16 Cu2 P2 C111 13.92(19)
P3 Cu2 P2 C111 138.49(14)
Cu3 Cu2 P2 C111 -38.09(14)
Cu1 Cu2 P2 C111 -42.14(18)
C62 C61 P3 C113 -58.5(5)
C66 C61 P3 C113 120.3(4)
C62 C61 P3 C55 48.0(5)
C66 C61 P3 C55 -133.3(4)
C62 C61 P3 Cu2 179.5(4)
C66 C61 P3 Cu2 -1.7(4)
P4 C113 P3 C61 -83.7(2)
P4 C113 P3 C55 167.9(2)
P4 C113 P3 Cu2 48.6(2)
C60 C55 P3 C61 16.1(4)
C56 C55 P3 C61 -169.3(3)
C60 C55 P3 C113 123.5(4)
C56 C55 P3 C113 -61.9(4)
C60 C55 P3 Cu2 -121.3(3)
C56 C55 P3 Cu2 53.3(4)
C1 Cu2 P3 C61 142.9(2)
C16 Cu2 P3 C61 30.7(2)
P2 Cu2 P3 C61 -91.71(17)
Cu3 Cu2 P3 C61 77.5(2)
Cu1 Cu2 P3 C61 88.52(17)
C1 Cu2 P3 C113 22.8(2)
C16 Cu2 P3 C113 -89.38(19)
P2 Cu2 P3 C113 148.20(15)
Cu3 Cu2 P3 C113 -42.6(2)
Cu1 Cu2 P3 C113 -31.57(15)
C1 Cu2 P3 C55 -89.1(2)
C16 Cu2 P3 C55 158.74(19)
P2 Cu2 P3 C55 36.31(15)
Cu3 Cu2 P3 C55 -154.52(17)
Cu1 Cu2 P3 C55 -143.46(14)
C68A C67A P4 C67 8(5)
C72A C67A P4 C67 -174(6)
C68A C67A P4 C73 143.3(9)
C72A C67A P4 C73 -39.6(14)
C68A C67A P4 C113 -114.4(9)
C72A C67A P4 C113 62.7(14)
C68A C67A P4 Cu1 10.8(13)
C72A C67A P4 Cu1 -172.1(9)
C68 C67 P4 C67A 149(6)
C72 C67 P4 C67A -34(5)
C68 C67 P4 C73 102.1(7)
C72 C67 P4 C73 -80.6(7)
C68 C67 P4 C113 -152.2(6)
C72 C67 P4 C113 25.1(7)
C68 C67 P4 Cu1 -29.1(7)
C72 C67 P4 Cu1 148.2(6)
C74 C73 P4 C67A -32.6(9)
C78 C73 P4 C67A 152.1(8)
C74 C73 P4 C67 -25.4(7)
C78 C73 P4 C67 159.3(5)
C74 C73 P4 C113 -135.0(6)
C78 C73 P4 C113 49.7(5)
C74 C73 P4 Cu1 104.6(6)
C78 C73 P4 Cu1 -70.7(5)
P3 C113 P4 C67A 92.0(7)
P3 C113 P4 C67 83.4(3)
P3 C113 P4 C73 -167.3(2)
P3 C113 P4 Cu1 -42.3(2)
C1 Cu1 P4 C67A -155.4(9)
P5 Cu1 P4 C67A 80.2(9)
C16 Cu1 P4 C67A -56.5(9)
Cu2 Cu1 P4 C67A -104.2(9)
Cu3 Cu1 P4 C67A -111.7(9)
C1 Cu1 P4 C67 -154.9(3)
P5 Cu1 P4 C67 80.7(3)
C16 Cu1 P4 C67 -56.0(3)
Cu2 Cu1 P4 C67 -103.8(3)
Cu3 Cu1 P4 C67 -111.3(3)
C1 Cu1 P4 C73 80.0(2)
P5 Cu1 P4 C73 -44.43(19)
C16 Cu1 P4 C73 178.9(2)
Cu2 Cu1 P4 C73 131.10(18)
Cu3 Cu1 P4 C73 123.61(19)
C1 Cu1 P4 C113 -34.75(19)
P5 Cu1 P4 C113 -159.13(15)
C16 Cu1 P4 C113 64.2(2)
Cu2 Cu1 P4 C113 16.40(15)
Cu3 Cu1 P4 C113 8.90(18)
C90 C85 P5 C112 141.2(5)
C86 C85 P5 C112 -36.5(6)
C90 C85 P5 C79 -114.3(5)
C86 C85 P5 C79 68.0(6)
C90 C85 P5 Cu1 19.1(6)
C86 C85 P5 Cu1 -158.6(5)
P6 C112 P5 C85 -76.7(3)
P6 C112 P5 C79 175.8(3)
P6 C112 P5 Cu1 51.9(3)
C80 C79 P5 C85 -165.5(3)
C84 C79 P5 C85 11.0(4)
C80 C79 P5 C112 -59.4(4)
C84 C79 P5 C112 117.0(4)
C80 C79 P5 Cu1 59.5(3)
C84 C79 P5 Cu1 -124.0(3)
C1 Cu1 P5 C85 136.6(3)
P4 Cu1 P5 C85 -103.7(2)
C16 Cu1 P5 C85 36.2(3)
Cu2 Cu1 P5 C85 84.8(3)
Cu3 Cu1 P5 C85 82.1(2)
C1 Cu1 P5 C112 18.2(2)
P4 Cu1 P5 C112 137.92(18)
C16 Cu1 P5 C112 -82.2(2)
Cu2 Cu1 P5 C112 -33.6(2)
Cu3 Cu1 P5 C112 -36.35(18)
C1 Cu1 P5 C79 -95.6(2)
P4 Cu1 P5 C79 24.16(17)
C16 Cu1 P5 C79 164.01(19)
Cu2 Cu1 P5 C79 -147.37(16)
Cu3 Cu1 P5 C79 -150.11(16)
C98 C97 P6 C91 142.6(4)
C102 C97 P6 C91 -38.5(5)
C98 C97 P6 C112 -111.5(4)
C102 C97 P6 C112 67.4(5)
C98 C97 P6 Cu3 12.8(5)
C102 C97 P6 Cu3 -168.2(4)
C92 C91 P6 C97 145.3(8)
C96 C91 P6 C97 -39.0(6)
C92 C91 P6 C112 37.1(8)
C96 C91 P6 C112 -147.2(5)
C92 C91 P6 Cu3 -86.8(8)
C96 C91 P6 Cu3 88.9(5)
P5 C112 P6 C97 86.2(3)
P5 C112 P6 C91 -166.4(3)
P5 C112 P6 Cu3 -39.3(4)
C16 Cu3 P6 C97 -59.6(2)
P1 Cu3 P6 C97 66.58(19)
C1 Cu3 P6 C97 -157.4(2)
Cu2 Cu3 P6 C97 -132.82(19)
Cu1 Cu3 P6 C97 -108.47(19)
C16 Cu3 P6 C91 178.2(2)
P1 Cu3 P6 C91 -55.6(2)
C1 Cu3 P6 C91 80.4(2)
Cu2 Cu3 P6 C91 105.0(2)
Cu1 Cu3 P6 C91 129.3(2)
C16 Cu3 P6 C112 60.3(3)
P1 Cu3 P6 C112 -173.6(2)
C1 Cu3 P6 C112 -37.6(3)
Cu2 Cu3 P6 C112 -13.0(3)
Cu1 Cu3 P6 C112 11.4(2)
